data_4035857
loop_
_publ_author_name
'Ohta, Reiya'
'Matsumoto, Nao'
'Ueyama, Yoshifumi'
'Kuboki, Yuichi'
'Aoyama, Hiroshi'
'Murai, Kenichi'
'Arisawa, Mitsuhiro'
'Maegawa, Tomohiro'
'Fujioka, Hiromichi'

_publ_section_title
;
 Highly Discriminative and Chemoselective Deprotection/Transformations of
 Acetals with the Combination of Trialkylsilyl Triflate/2,4,6-Collidine.
;
_journal_issue 12
_journal_name_full 'The Journal of organic chemistry'
_journal_page_first 6432
_journal_page_last 6443
_journal_paper_doi 10.1021/acs.joc.8b00675
_journal_volume 83
_journal_year 2018
_chemical_formula_moiety 'C9 H12 F3 N O3 S'
_chemical_formula_sum 'C9 H12 F3 N O3 S'
_chemical_formula_weight 271.25
_space_group_crystal_system monoclinic
_space_group_IT_number 15
_space_group_name_Hall '-C 2yc'
_space_group_name_H-M_alt 'C 1 2/c 1'
_atom_sites_solution_hydrogens geom
_atom_sites_solution_primary direct
_atom_sites_solution_secondary difmap
_cell_angle_alpha 90.0000
_cell_angle_beta 95.622(7)
_cell_angle_gamma 90.0000
_cell_formula_units_Z 8
_cell_length_a 17.1050(13)
_cell_length_b 8.9423(6)
_cell_length_c 16.1115(15)
_cell_measurement_reflns_used 3319
_cell_measurement_temperature 100
_cell_measurement_theta_max 74.71
_cell_measurement_theta_min 5.52
_cell_volume 2452.5(3)
_computing_cell_refinement 'CrysAlisPro 1.171.39.16b (Rigaku OD, 2015)'
_computing_data_collection 'CrysAlisPro 1.171.39.16b (Rigaku OD, 2015)'
_computing_data_reduction 'CrysAlisPro 1.171.39.16b (Rigaku OD, 2015)'
_computing_molecular_graphics 'CrystalStructure 4.2.4'
_computing_publication_material 'CrystalStructure 4.2.4 (Rigaku, 2016)'
_computing_structure_refinement 'SHELXL Version 2014/7 (Sheldrick, 2008)'
_computing_structure_solution 'SHELXT Version 2014/5 (Sheldrick, 2014)'
_diffrn_ambient_temperature 100
_diffrn_detector_area_resol_mean 5.811
_diffrn_measured_fraction_theta_full 0.986
_diffrn_measured_fraction_theta_max 0.986
_diffrn_measurement_device_type 'Rigaku XtaLAB P200'
_diffrn_measurement_method \w
_diffrn_radiation_type 'Cu K\a'
_diffrn_radiation_wavelength 1.54184
_diffrn_reflns_av_R_equivalents 0.1573
_diffrn_reflns_Laue_measured_fraction_full 0.986
_diffrn_reflns_Laue_measured_fraction_max 0.986
_diffrn_reflns_limit_h_max 20
_diffrn_reflns_limit_h_min -19
_diffrn_reflns_limit_k_max 10
_diffrn_reflns_limit_k_min -10
_diffrn_reflns_limit_l_max 10
_diffrn_reflns_limit_l_min -19
_diffrn_reflns_number 9519
_diffrn_reflns_point_group_measured_fraction_full 0.986
_diffrn_reflns_point_group_measured_fraction_max 0.986
_diffrn_reflns_theta_full 67.684
_diffrn_reflns_theta_max 68.245
_diffrn_reflns_theta_min 5.197
_diffrn_standards_number 0
_exptl_absorpt_coefficient_mu 2.730
_exptl_absorpt_correction_T_max 0.479
_exptl_absorpt_correction_T_min 0.233
_exptl_absorpt_correction_type multi-scan
_exptl_absorpt_process_details
;
CrysAlisPro 1.171.39.16b (Rigaku Oxford Diffraction, 2015)
Empirical absorption correction using spherical harmonics,
 implemented in SCALE3 ABSPACK scaling algorithm.
;
_exptl_crystal_colour colourless
_exptl_crystal_density_diffrn 1.469
_exptl_crystal_density_method 'not measured'
_exptl_crystal_description block
_exptl_crystal_F_000 1120.00
_exptl_crystal_size_max 0.320
_exptl_crystal_size_mid 0.280
_exptl_crystal_size_min 0.270
_refine_diff_density_max 1.26
_refine_diff_density_min -1.94
_refine_ls_extinction_method none
_refine_ls_goodness_of_fit_ref 1.407
_refine_ls_hydrogen_treatment constr
_refine_ls_number_parameters 157
_refine_ls_number_reflns 2219
_refine_ls_number_restraints 102
_refine_ls_R_factor_all 0.1708
_refine_ls_R_factor_gt 0.1461
_refine_ls_shift/su_max 0.000
_refine_ls_structure_factor_coef Fsqd
_refine_ls_weighting_details 'w = 1/[\s^2^(Fo^2^)+(0.2000P)^2^] where P=(Fo^2^+2Fc^2^)/3'
_refine_ls_weighting_scheme calc
_refine_ls_wR_factor_gt 0.3290
_refine_ls_wR_factor_ref 0.3500
_reflns_Friedel_coverage 0.000
_reflns_number_gt 1687
_reflns_number_total 2219
_reflns_threshold_expression F^2^>2.0\s(F^2^)
_cod_data_source_file jo8b00675_si_002.cif
_cod_data_source_block SX16121R
_cod_database_code 4035857

loop_
_space_group_symop_operation_xyz
'x, y, z'
'-x, y, -z+1/2'
'x+1/2, y+1/2, z'
'-x+1/2, y+1/2, -z+1/2'
'-x, -y, -z'
'x, -y, z-1/2'
'-x+1/2, -y+1/2, -z'
'x+1/2, -y+1/2, z-1/2'

loop_
_atom_site_label
_atom_site_type_symbol
_atom_site_fract_x
_atom_site_fract_y
_atom_site_fract_z
_atom_site_U_iso_or_equiv
_atom_site_adp_type
_atom_site_occupancy
_atom_site_site_symmetry_order
_atom_site_calc_flag
_atom_site_refinement_flags_posn
_atom_site_refinement_flags_adp
S1 S 0.63774(7) 0.81492(14) 0.38756(8) 0.0113(6) Uani 1 1 d . U
F6 F 0.5042(3) 0.6778(7) 0.3515(4) 0.0534(15) Uani 1 1 d . U
F7 F 0.4982(3) 0.9207(7) 0.3413(4) 0.0520(14) Uani 1 1 d . U
F18 F 0.5087(3) 0.8156(6) 0.4629(3) 0.0422(13) Uani 1 1 d . U
O2 O 0.6517(2) 0.7895(5) 0.3022(3) 0.0169(10) Uani 1 1 d . U
O3 O 0.6565(3) 0.9624(5) 0.4190(3) 0.0242(11) Uani 1 1 d . U
O4 O 0.6641(3) 0.6959(5) 0.4443(3) 0.0233(11) Uani 1 1 d . U
N5 N 0.6625(3) 0.7113(5) 0.6187(3) 0.0095(10) Uani 1 1 d . U
H5 H 0.6730 0.7186 0.5677 0.011 Uiso 1 1 calc R U
C9 C 0.6496(3) 0.5736(6) 0.6491(4) 0.0130(11) Uani 1 1 d . U
C10 C 0.6599(3) 0.8398(6) 0.6645(4) 0.0130(11) Uani 1 1 d . U
C11 C 0.5325(4) 0.8078(8) 0.3857(5) 0.0267(15) Uani 1 1 d . U
C12 C 0.6407(4) 0.8266(7) 0.7448(4) 0.0183(13) Uani 1 1 d . U
H12 H 0.6389 0.9118 0.7777 0.022 Uiso 1 1 calc R U
C13 C 0.6311(4) 0.5608(7) 0.7304(4) 0.0190(13) Uani 1 1 d . U
H13 H 0.6235 0.4669 0.7530 0.023 Uiso 1 1 calc R U
C14 C 0.6238(4) 0.6875(7) 0.7781(4) 0.0222(14) Uani 1 1 d . U
C15 C 0.6785(4) 0.9823(6) 0.6239(4) 0.0178(12) Uani 1 1 d . U
H15A H 0.7307 0.9774 0.6069 0.021 Uiso 1 1 calc R U
H15B H 0.6753 1.0632 0.6625 0.021 Uiso 1 1 calc R U
H15C H 0.6417 0.9985 0.5759 0.021 Uiso 1 1 calc R U
C16 C 0.6578(3) 0.4430(6) 0.5925(4) 0.0176(13) Uani 1 1 d . U
H16A H 0.7060 0.4519 0.5669 0.021 Uiso 1 1 calc R U
H16B H 0.6143 0.4413 0.5501 0.021 Uiso 1 1 calc R U
H16C H 0.6585 0.3521 0.6243 0.021 Uiso 1 1 calc R U
C17 C 0.6001(6) 0.6750(10) 0.8658(5) 0.0419(19) Uani 1 1 d . U
H17A H 0.6184 0.7613 0.8974 0.050 Uiso 1 1 calc R U
H17B H 0.6229 0.5865 0.8918 0.050 Uiso 1 1 calc R U
H17C H 0.5439 0.6692 0.8639 0.050 Uiso 1 1 calc R U

loop_
_atom_site_aniso_label
_atom_site_aniso_U_11
_atom_site_aniso_U_22
_atom_site_aniso_U_33
_atom_site_aniso_U_23
_atom_site_aniso_U_13
_atom_site_aniso_U_12
S1 0.0067(7) 0.0064(8) 0.0219(8) 0.0022(5) 0.0064(5) 0.0006(4)
F6 0.032(2) 0.067(3) 0.062(3) -0.022(2) 0.011(2) -0.031(2)
F7 0.028(2) 0.071(3) 0.056(3) 0.003(2) 0.002(2) 0.031(2)
F18 0.023(2) 0.060(3) 0.047(3) -0.005(2) 0.0215(19) 0.0013(18)
O2 0.0146(19) 0.017(2) 0.021(2) -0.0009(16) 0.0100(15) -0.0001(15)
O3 0.035(2) 0.007(2) 0.031(2) -0.0039(16) 0.0044(18) -0.0108(16)
O4 0.029(2) 0.012(2) 0.030(2) 0.0096(16) 0.0094(18) 0.0088(16)
N5 0.0095(18) 0.0037(18) 0.0161(19) -0.0001(14) 0.0053(15) 0.0009(14)
C9 0.012(2) 0.008(2) 0.019(2) 0.0017(17) 0.0046(16) -0.0019(16)
C10 0.011(2) 0.008(2) 0.021(2) -0.0012(17) 0.0064(17) 0.0022(16)
C11 0.023(2) 0.030(3) 0.028(2) -0.004(2) 0.004(2) 0.000(2)
C12 0.021(2) 0.013(2) 0.021(2) -0.0016(18) 0.0065(18) 0.0016(17)
C13 0.022(2) 0.013(2) 0.023(2) 0.0025(18) 0.0068(18) -0.0020(18)
C14 0.027(2) 0.015(2) 0.025(2) 0.0003(18) 0.005(2) -0.0004(18)
C15 0.021(3) 0.007(2) 0.027(3) -0.001(2) 0.011(2) 0.002(2)
C16 0.020(3) 0.005(2) 0.029(3) -0.003(2) 0.011(2) -0.008(2)
C17 0.062(4) 0.034(4) 0.033(3) 0.000(3) 0.017(3) -0.003(3)

loop_
_atom_type_symbol
_atom_type_description
_atom_type_scat_dispersion_real
_atom_type_scat_dispersion_imag
_atom_type_scat_source
C C 0.0181 0.0091
;
International Tables for Crystallography
(Vol. C, Tables 4.2.6.8 and 6.1.1.4)
;
H H 0.0000 0.0000
;
International Tables for Crystallography
(Vol. C, Table 6.1.1.4)
;
N N 0.0311 0.0180
;
International Tables for Crystallography
(Vol. C, Tables 4.2.6.8 and 6.1.1.4)
;
S S 0.3331 0.5567
;
International Tables for Crystallography
(Vol. C, Tables 4.2.6.8 and 6.1.1.4)
;
F F 0.0727 0.0534
;
International Tables for Crystallography
(Vol. C, Tables 4.2.6.8 and 6.1.1.4)
;
O O 0.0492 0.0322
;
International Tables for Crystallography
(Vol. C, Tables 4.2.6.8 and 6.1.1.4)
;

loop_
_geom_angle_atom_site_label_1
_geom_angle_atom_site_label_2
_geom_angle_atom_site_label_3
_geom_angle
O3 S1 O2 115.5(3)
O3 S1 O4 114.1(3)
O2 S1 O4 114.7(3)
O3 S1 C11 103.1(3)
O2 S1 C11 103.8(3)
O4 S1 C11 103.6(3)
C9 N5 C10 123.6(5)
C9 N5 H5 118.2
C10 N5 H5 118.2
N5 C9 C13 118.7(5)
N5 C9 C16 117.5(5)
C13 C9 C16 123.8(5)
N5 C10 C12 117.5(5)
N5 C10 C15 117.6(5)
C12 C10 C15 124.9(5)
F7 C11 F18 107.4(6)
F7 C11 F6 108.0(6)
F18 C11 F6 106.9(6)
F7 C11 S1 111.6(5)
F18 C11 S1 112.0(5)
F6 C11 S1 110.7(5)
C10 C12 C14 121.1(6)
C10 C12 H12 119.5
C14 C12 H12 119.5
C9 C13 C14 120.1(6)
C9 C13 H13 120.0
C14 C13 H13 120.0
C13 C14 C12 119.0(6)
C13 C14 C17 120.4(6)
C12 C14 C17 120.6(6)
C10 C15 H15A 109.5
C10 C15 H15B 109.5
H15A C15 H15B 109.5
C10 C15 H15C 109.5
H15A C15 H15C 109.5
H15B C15 H15C 109.5
C9 C16 H16A 109.5
C9 C16 H16B 109.5
H16A C16 H16B 109.5
C9 C16 H16C 109.5
H16A C16 H16C 109.5
H16B C16 H16C 109.5
C14 C17 H17A 109.5
C14 C17 H17B 109.5
H17A C17 H17B 109.5
C14 C17 H17C 109.5
H17A C17 H17C 109.5
H17B C17 H17C 109.5

loop_
_geom_bond_atom_site_label_1
_geom_bond_atom_site_label_2
_geom_bond_distance
S1 O3 1.437(4)
S1 O2 1.437(4)
S1 O4 1.446(4)
S1 C11 1.799(8)
F6 C11 1.355(9)
F7 C11 1.338(9)
F18 C11 1.347(9)
N5 C9 1.352(7)
N5 C10 1.369(7)
N5 H5 0.8600
C9 C13 1.382(8)
C9 C16 1.496(8)
C10 C12 1.371(9)
C10 C15 1.482(8)
C12 C14 1.396(9)
C12 H12 0.9300
C13 C14 1.381(9)
C13 H13 0.9300
C14 C17 1.512(10)
C15 H15A 0.9600
C15 H15B 0.9600
C15 H15C 0.9600
C16 H16A 0.9600
C16 H16B 0.9600
C16 H16C 0.9600
C17 H17A 0.9600
C17 H17B 0.9600
C17 H17C 0.9600

loop_
_geom_hbond_atom_site_label_D
_geom_hbond_atom_site_label_H
_geom_hbond_atom_site_label_A
_geom_hbond_distance_DA
_geom_hbond_distance_DH
_geom_hbond_distance_HA
_geom_hbond_angle_DHA
_geom_hbond_publ_flag
N5 H5 O4 2.816(7) 0.860 1.990 160.7 no

loop_
_geom_torsion_atom_site_label_1
_geom_torsion_atom_site_label_2
_geom_torsion_atom_site_label_3
_geom_torsion_atom_site_label_4
_geom_torsion
C10 N5 C9 C13 1.4(8)
C10 N5 C9 C16 -177.5(5)
C9 N5 C10 C12 -2.0(8)
C9 N5 C10 C15 177.5(5)
O3 S1 C11 F7 55.3(6)
O2 S1 C11 F7 -65.5(5)
O4 S1 C11 F7 174.4(5)
O3 S1 C11 F18 -65.1(5)
O2 S1 C11 F18 174.1(5)
O4 S1 C11 F18 54.0(5)
O3 S1 C11 F6 175.6(5)
O2 S1 C11 F6 54.9(6)
O4 S1 C11 F6 -65.3(6)
N5 C10 C12 C14 -0.6(9)
C15 C10 C12 C14 179.9(6)
N5 C9 C13 C14 1.9(9)
C16 C9 C13 C14 -179.3(6)
C9 C13 C14 C12 -4.3(10)
C9 C13 C14 C17 177.3(7)
C10 C12 C14 C13 3.7(10)
C10 C12 C14 C17 -178.0(7)
